data_2104863
loop_
_publ_author_name
'Weil, Matthias'
'St\"oger, Berthold'

_publ_section_title
;
 Crystal chemistry of transition metal diarsenates <i>M</i>~2~As~2~O~7~
 (<i>M</i> = Mn, Co, Ni, Zn): variants of the thortveitite structure
;
_journal_coeditor_code SN5100
_journal_issue 6
_journal_name_full 'Acta Crystallographica Section B'
_journal_page_first 603
_journal_page_last 614
_journal_paper_doi 10.1107/S0108768110040802
_journal_volume 66
_journal_year 2010
_chemical_formula_structural 'Ni2 As2 O7'
_chemical_formula_sum 'As2 Ni2 O7'
_chemical_formula_weight 379.2
_chemical_name_systematic ' Dinickel(II) diarsenate(V)'
_space_group_ssg_name C1(\a\b\g)0
_symmetry_cell_setting triclinic
_cell_angle_alpha 89.19(7)
_cell_angle_beta 103.28(5)
_cell_angle_gamma 89.46(3)
_cell_formula_units_Z 2
_cell_length_a 6.499
_cell_length_b 8.4276
_cell_length_c 4.7223
_cell_measurement_reflns_used 2877
_cell_measurement_temperature 295
_cell_measurement_theta_max 30.5024
_cell_measurement_theta_min 2.820
_cell_modulation_dimension 1
_cell_volume 251.68(5)
_computing_cell_refinement 'SAINT (Bruker, 2004)'
_computing_data_collection 'SMART (Bruker, 2004)'
_computing_data_reduction SAINT
_computing_molecular_graphics 'ATOMS (Dowty, 2006)'
_computing_publication_material 'Jana2006 (Petricek, Dusek & Palatinus, 2006)'
_computing_structure_refinement 'Jana2006 (Petricek, Dusek & Palatinus, 2006)'
_computing_structure_solution 'SHELXS (Sheldrick, 2008)'
_diffrn_ambient_temperature 295
_diffrn_measured_fraction_theta_full 0.99
_diffrn_measured_fraction_theta_max 0.99
_diffrn_measurement_device 'four-cycle diffractometer'
_diffrn_measurement_device_type 'Bruker SMART CCD'
_diffrn_measurement_method \w-scan
_diffrn_radiation_monochromator graphite
_diffrn_radiation_source 'X-ray tube'
_diffrn_radiation_type 'Mo K\a'
_diffrn_radiation_wavelength 0.71069
_diffrn_reflns_av_R_equivalents 0.067
_diffrn_reflns_av_sigmaI/netI 0.0268
_diffrn_reflns_limit_h_max 10
_diffrn_reflns_limit_h_min -10
_diffrn_reflns_limit_index_m_1_max 1
_diffrn_reflns_limit_index_m_1_min -1
_diffrn_reflns_limit_k_max 13
_diffrn_reflns_limit_k_min -13
_diffrn_reflns_limit_l_max 7
_diffrn_reflns_limit_l_min -7
_diffrn_reflns_number 13779
_diffrn_reflns_theta_full 32.54
_diffrn_reflns_theta_max 32.54
_diffrn_reflns_theta_min 2.16
_exptl_absorpt_coefficient_mu 20.508
_exptl_absorpt_correction_T_max 0.5542
_exptl_absorpt_correction_T_min 0.1087
_exptl_absorpt_correction_type numerical
_exptl_absorpt_process_details 'HABITUS (Herrendorf, 1997)'
_exptl_crystal_colour orange
_exptl_crystal_density_diffrn 5.0024
_exptl_crystal_description plate
_exptl_crystal_F_000 356
_exptl_crystal_size_max 0.230
_exptl_crystal_size_mid 0.180
_exptl_crystal_size_min 0.082
_refine_diff_density_max 1.40
_refine_diff_density_min -0.71
_refine_ls_extinction_coef 970E1(11)
_refine_ls_extinction_method 'B-C type 1 Lorentzian isotropic (Becker & Coppens, 1974)'
_refine_ls_goodness_of_fit_ref 1.76
_refine_ls_number_constraints 3
_refine_ls_number_parameters 296
_refine_ls_number_reflns 5394
_refine_ls_number_restraints 0
_refine_ls_R_factor_all 0.0271
_refine_ls_R_factor_gt 0.0269
_refine_ls_shift/su_max 0.0119
_refine_ls_shift/su_mean 0.0015
_refine_ls_structure_factor_coef F
_refine_ls_weighting_details w=1/(\s^2^(F)+0.0001F^2^)
_refine_ls_weighting_scheme sigma
_refine_ls_wR_factor_gt 0.0316
_refine_ls_wR_factor_ref 0.0317
_reflns_number_gt 5331
_reflns_number_total 5394
_reflns_threshold_expression I>3\s(I)
_cod_data_source_file sn5100.cif
_cod_data_source_block alpha-Ni2As2O7-superspace
_cod_original_cell_volume 251.7(3)
_cod_database_code 2104863
_cod_database_fobs_code 2104863

loop_
_space_group_symop_ssg_id
_space_group_symop_ssg_operation_algebraic
1 x1,x2,x3,x4
2 x1+1/2,x2+1/2,x3,x4

loop_
_atom_site_type_symbol
_atom_site_label
_atom_site_fract_x
_atom_site_fract_y
_atom_site_fract_z
_atom_site_U_iso_or_equiv
_atom_site_adp_type
_atom_site_calc_flag
_atom_site_refinement_flags
_atom_site_occupancy
_atom_site_disorder_assembly
_atom_site_disorder_group
As Asa 0.226744 1.000183 0.405842 0.00335(6) Uani d . 1 . .
As Asb 0.77326(5) -1.00018(4) 0.59416(6) 0.00337(6) Uani d . 1 . .
Ni Nia 0.52533(5) 1.19773(4) 0.97000(7) 0.00477(8) Uani d . 1 . .
Ni Nib 0.50925(5) 0.82174(4) 0.99693(7) 0.00477(8) Uani d . 1 . .
O O1a 0.4114(3) 1.0057(2) 0.7167(4) 0.0053(4) Uani d . 1 . .
O O1b 0.6218(3) 1.0098(2) 1.2580(4) 0.0063(4) Uani d . 1 . .
O O2 0.0157(3) 0.9713(2) 0.5299(4) 0.0138(4) Uani d . 1 . .
O O3a 0.2033(3) 1.16825(19) 1.2381(4) 0.0094(4) Uani d . 1 . .
O O3b 0.7666(3) 0.8357(2) 0.7970(4) 0.0072(4) Uani d . 1 . .
O O3c 0.2445(3) 0.8443(2) 1.2013(4) 0.0073(4) Uani d . 1 . .
O O3d 0.7825(3) 1.1677(2) 0.7769(4) 0.0073(4) Uani d . 1 . .

loop_
_atom_site_aniso_label
_atom_site_aniso_U_11
_atom_site_aniso_U_22
_atom_site_aniso_U_33
_atom_site_aniso_U_12
_atom_site_aniso_U_13
_atom_site_aniso_U_23
_atom_site_aniso_type_symbol
Asa 0.00282(9) 0.00406(10) 0.00305(10) -0.00031(7) 0.00043(7) 0.00033(7) As
Asb 0.00319(9) 0.00385(9) 0.00293(9) -0.00053(6) 0.00040(7) 0.00028(7) As
Nia 0.00410(13) 0.00468(13) 0.00546(13) -0.00047(10) 0.00092(11) 0.00005(10) Ni
Nib 0.00407(12) 0.00488(13) 0.00508(13) -0.00031(9) 0.00050(10) 0.00047(10) Ni
O1a 0.0066(7) 0.0059(7) 0.0027(7) -0.0008(5) -0.0007(6) -0.0005(5) O
O1b 0.0069(6) 0.0058(7) 0.0046(7) 0.0007(5) -0.0018(5) 0.0012(5) O
O2 0.0046(6) 0.0249(9) 0.0134(7) 0.0008(5) 0.0054(5) 0.0014(6) O
O3a 0.0108(7) 0.0065(7) 0.0109(7) 0.0028(5) 0.0031(6) 0.0043(5) O
O3b 0.0061(7) 0.0057(7) 0.0100(7) 0.0014(6) 0.0027(6) 0.0048(6) O
O3c 0.0078(7) 0.0067(7) 0.0079(7) -0.0029(6) 0.0023(6) -0.0041(6) O
O3d 0.0065(7) 0.0070(7) 0.0089(7) -0.0021(5) 0.0026(5) -0.0037(6) O

loop_
_atom_site_displace_Fourier_atom_site_label
_atom_site_displace_Fourier_axis
_atom_site_displace_Fourier_wave_vector_seq_id
_atom_site_displace_Fourier_param_cos
_atom_site_displace_Fourier_param_sin
Asa x 1 -0.02074(4) 0.02011(4)
Asa y 1 -0.00616(3) 0.00943(3)
Asa z 1 0.01373(6) -0.02512(6)
Asb x 1 -0.00961(4) 0.00597(4)
Asb y 1 -0.00154(3) 0.02799(4)
Asb z 1 -0.01136(6) -0.03540(6)
Nia x 1 0.02647(6) -0.01176(6)
Nia y 1 0.01134(4) -0.00626(4)
Nia z 1 -0.03111(8) 0.01370(7)
Nib x 1 0.01020(6) 0.03063(6)
Nib y 1 0.00020(4) -0.00274(4)
Nib z 1 0.00328(8) -0.01892(7)
O1a x 1 0.0026(3) -0.0318(3)
O1a y 1 -0.0040(2) -0.0031(2)
O1a z 1 0.0019(4) 0.0160(4)
O1b x 1 -0.0404(3) 0.0116(3)
O1b y 1 0.0196(2) 0.0035(2)
O1b z 1 -0.0076(4) -0.0099(4)
O2 x 1 -0.0289(3) -0.0199(3)
O2 y 1 -0.0370(3) 0.0657(3)
O2 z 1 -0.0481(5) -0.1185(5)
O3a x 1 -0.0559(3) 0.0868(3)
O3a y 1 -0.0015(2) 0.0085(2)
O3a z 1 0.0502(4) -0.0516(4)
O3b x 1 0.0086(3) 0.0268(3)
O3b y 1 0.0013(2) 0.0244(2)
O3b z 1 0.0137(4) -0.0455(4)
O3c x 1 0.0132(3) 0.0271(3)
O3c y 1 0.0029(2) -0.0066(2)
O3c z 1 -0.0042(4) 0.0117(4)
O3d x 1 0.0368(3) -0.0091(3)
O3d y 1 -0.0172(2) 0.0146(2)
O3d z 1 0.0151(4) -0.0151(4)

loop_
_atom_site_displace_special_func_atom_site_label
_atom_site_displace_special_func_sawtooth_ax
_atom_site_displace_special_func_sawtooth_ay
_atom_site_displace_special_func_sawtooth_az
_atom_site_displace_special_func_sawtooth_c
_atom_site_displace_special_func_sawtooth_w
? ? ? ? ? ?

loop_
_atom_site_Fourier_wave_vector_seq_id
_atom_site_Fourier_wave_vector_x
_atom_site_Fourier_wave_vector_z
1 0.33333 0.33333

loop_
_atom_site_occ_Fourier_atom_site_label
_atom_site_occ_Fourier_wave_vector_seq_id
_atom_site_occ_Fourier_param_cos
_atom_site_occ_Fourier_param_sin
? ? ? ?

loop_
_atom_site_occ_special_func_atom_site_label
_atom_site_occ_special_func_crenel_c
_atom_site_occ_special_func_crenel_w
? ? ?

loop_
_atom_site_U_Fourier_atom_site_label
_atom_site_U_Fourier_tens_elem
_atom_site_U_Fourier_wave_vector_seq_id
_atom_site_U_Fourier_param_cos
_atom_site_U_Fourier_param_sin
Asa U11 1 0.00024(12) -0.00001(12)
Asa U22 1 0.00003(11) 0.00029(12)
Asa U33 1 -0.00009(10) -0.00007(12)
Asa U12 1 0.00022(9) -0.00009(9)
Asa U13 1 0.00000(9) 0.00018(9)
Asa U23 1 -0.00017(8) 0.00017(9)
Asb U11 1 0.00064(12) -0.00041(11)
Asb U22 1 0.00003(12) 0.00027(13)
Asb U33 1 -0.00010(10) -0.00016(12)
Asb U12 1 -0.00005(9) -0.00004(10)
Asb U13 1 -0.00039(9) 0.00002(9)
Asb U23 1 0.00003(8) -0.00018(9)
Nia U11 1 0.00000(16) 0.00035(15)
Nia U22 1 -0.00008(15) -0.00025(14)
Nia U33 1 0.00000(15) -0.00035(13)
Nia U12 1 0.00029(12) 0.00009(11)
Nia U13 1 0.00025(12) -0.00027(11)
Nia U23 1 0.00010(12) 0.00040(10)
Nib U11 1 0.00016(14) 0.00091(17)
Nib U22 1 -0.00009(15) -0.00020(15)
Nib U33 1 0.00024(14) 0.00033(15)
Nib U12 1 0.00026(11) 0.00007(13)
Nib U13 1 -0.00001(12) -0.00094(12)
Nib U23 1 0.00009(11) 0.00015(12)
O1a U11 1 -0.0021(8) 0.0006(9)
O1a U22 1 0.0007(8) 0.0008(8)
O1a U33 1 0.0006(7) 0.0000(8)
O1a U12 1 0.0005(6) 0.0002(7)
O1a U13 1 0.0000(6) -0.0004(7)
O1a U23 1 0.0006(6) 0.0002(6)
O1b U11 1 -0.0006(9) 0.0023(8)
O1b U22 1 0.0012(10) -0.0009(8)
O1b U33 1 0.0019(8) 0.0000(7)
O1b U12 1 -0.0014(7) -0.0008(6)
O1b U13 1 -0.0002(7) -0.0012(6)
O1b U23 1 -0.0005(7) -0.0008(6)
O2 U11 1 -0.0006(10) 0.0002(9)
O2 U22 1 -0.0046(14) 0.0178(13)
O2 U33 1 -0.0029(11) 0.0037(10)
O2 U12 1 0.0009(9) 0.0004(8)
O2 U13 1 -0.0017(8) 0.0008(8)
O2 U23 1 0.0021(10) 0.0000(9)
O3a U11 1 0.0033(9) -0.0059(9)
O3a U22 1 0.0025(9) -0.0021(9)
O3a U33 1 0.0016(9) -0.0031(9)
O3a U12 1 0.0025(7) -0.0016(7)
O3a U13 1 -0.0014(7) 0.0008(7)
O3a U23 1 0.0016(7) -0.0014(7)
O3b U11 1 -0.0008(8) 0.0006(8)
O3b U22 1 0.0014(8) 0.0003(9)
O3b U33 1 -0.0003(8) 0.0004(9)
O3b U12 1 0.0016(6) 0.0007(7)
O3b U13 1 0.0003(6) -0.0015(7)
O3b U23 1 0.0001(6) 0.0011(7)
O3c U11 1 -0.0015(9) 0.0017(9)
O3c U22 1 0.0002(8) -0.0023(9)
O3c U33 1 0.0000(8) 0.0003(8)
O3c U12 1 -0.0003(6) 0.0003(7)
O3c U13 1 0.0000(7) -0.0005(7)
O3c U23 1 0.0005(6) 0.0012(7)
O3d U11 1 0.0000(9) 0.0016(8)
O3d U22 1 -0.0020(9) -0.0006(9)
O3d U33 1 0.0014(8) -0.0014(8)
O3d U12 1 -0.0013(7) -0.0003(6)
O3d U13 1 0.0008(7) -0.0009(7)
O3d U23 1 -0.0005(7) 0.0000(6)

loop_
_atom_type_symbol
_atom_type_scat_dispersion_real
_atom_type_scat_dispersion_imag
_atom_type_scat_source
Ni 0.339 1.112 'International Tables Vol C tables 4.2.6.8 and 6.1.1.1'
As 0.050 2.006 'International Tables Vol C tables 4.2.6.8 and 6.1.1.1'
O 0.011 0.006 'International Tables Vol C tables 4.2.6.8 and 6.1.1.1'

loop_
_cell_wave_vector_seq_id
_cell_wave_vector_x
_cell_wave_vector_y
_cell_wave_vector_z
1 0.33333 0.33333 0.33333

loop_
_geom_bond_atom_site_label_1
_geom_bond_atom_site_label_2
_geom_bond_site_symmetry_1
_geom_bond_site_symmetry_2
_geom_bond_publ_flag
_geom_bond_distance_max
_geom_bond_distance_min
_geom_bond_distance_av
Asa O3a . . ? 1.709(3) 1.671(3) 1.685(3)
Asa O3b . . ? 1.680(3) 1.677(3) 1.679(3)
Asa O1a . . ? 1.692(2) 1.671(2) 1.682(2)
Asa O2 . . ? 1.779(3) 1.712(3) 1.739(3)
Asb O3c . . ? 1.675(3) 1.665(3) 1.671(3)
Asb O3d . . ? 1.680(3) 1.618(3) 1.652(3)
Asb O1b . . ? 1.695(2) 1.674(2) 1.686(2)
Asb O2 . . ? 1.757(3) 1.690(3) 1.714(3)
Nia O3a . . ? 2.131(3) 2.053(3) 2.087(3)
Nia O3c . 1_554 ? 2.052(3) 2.021(3) 2.033(3)
Nia O3b . 2_455 ? 2.162(3) 2.051(3) 2.112(3)
Nia O1a . 2_454 ? 2.144(2) 2.049(2) 2.099(2)
Nia O1b . 2_555 ? 2.084(3) 2.048(3) 2.067(3)
Nib O3a . . ? 2.158(3) 2.056(3) 2.112(3)
Nib O3c . 1_654 ? 2.228(3) 2.064(3) 2.167(3)
Nib O3b . 2_555 ? 2.116(3) 2.041(2) 2.082(3)
Nib O1a . 1_554 ? 2.087(3) 2.049(2) 2.062(2)
Nib O3d . 2_554 ? 2.026(3) 1.967(3) 2.001(3)
Nib O1b . 1_655 ? 2.115(3) 2.011(2) 2.048(3)
